data_4021329
loop_
_publ_author_name
'Bula Dutta'
'Pradip Bag'
'Bibhutosh Adhikary'
'Ulrich Fl\"orke'
'Kamalaksha Nag'

_publ_section_title
;
 Efficient Proton-Templated Synthesis of 18- to 38-Membered
 Tetraimino(amino)diphenol Macrocyclic Ligands:
 Structural Features and Spectroscopic Properties
;
_journal_name_full 'Journal of Organic Chemistry'
_journal_page_first 5419
_journal_page_last 5427
_journal_paper_doi 10.1021/jo049787s
_journal_volume 69
_journal_year 2004
_chemical_formula_moiety '(C26 H34 N4 O)(Cl O4)2'
_chemical_formula_sum 'C26 H34 Cl2 N4 O10'
_chemical_formula_weight 633.47
_space_group_IT_number 2
_symmetry_cell_setting triclinic
_symmetry_space_group_name_Hall '-P 1'
_symmetry_space_group_name_H-M 'P -1'
_cell_angle_alpha 94.63(9)
_cell_angle_beta 100.47(9)
_cell_angle_gamma 106.95(4)
_cell_formula_units_Z 1
_cell_length_a 7.655(5)
_cell_length_b 8.912(4)
_cell_length_c 11.204(12)
_cell_measurement_temperature 203(2)
_cell_volume 711.7(9)
_diffrn_ambient_temperature 203(2)
_exptl_crystal_density_diffrn 1.478
_cod_database_code 4021329

loop_
_symmetry_equiv_pos_as_xyz
'x, y, z'
'-x, -y, -z'

loop_
_atom_site_label
_atom_site_type_symbol
_atom_site_fract_x
_atom_site_fract_y
_atom_site_fract_z
_atom_site_U_iso_or_equiv
_atom_site_adp_type
_atom_site_occupancy
_atom_site_symmetry_multiplicity
_atom_site_calc_flag
_atom_site_refinement_flags
_atom_site_disorder_assembly
_atom_site_disorder_group
O1 O 0.2711(4) 0.2228(3) 0.9725(3) 0.0443(7) Uani 1 1 d . . .
N1 N 0.1933(5) 0.1926(4) 1.1862(3) 0.0434(8) Uani 1 1 d . . .
H1 H 0.2107 0.2484 1.1267 0.052 Uiso 1 1 calc R . .
N2 N 0.3563(5) 0.2342(4) 0.7590(3) 0.0455(9) Uani 1 1 d . . .
H2 H 0.3275 0.2775 0.8219 0.055 Uiso 1 1 calc R . .
C1 C 0.4149(6) 0.5250(5) 1.2708(4) 0.0435(9) Uani 1 1 d . . .
H1A H 0.4415 0.4715 1.1996 0.052 Uiso 1 1 calc R . .
H1B H 0.3110 0.5653 1.2414 0.052 Uiso 1 1 calc R . .
C2 C 0.3564(6) 0.4058(5) 1.3572(4) 0.0420(9) Uani 1 1 d . . .
H2A H 0.4565 0.3592 1.3812 0.050 Uiso 1 1 calc R . .
H2B H 0.3404 0.4613 1.4316 0.050 Uiso 1 1 calc R . .
C3 C 0.1766(6) 0.2743(5) 1.3006(4) 0.0474(10) Uani 1 1 d . . .
H3A H 0.1486 0.1983 1.3584 0.057 Uiso 1 1 calc R . .
H3B H 0.0732 0.3189 1.2838 0.057 Uiso 1 1 calc R . .
C4 C 0.1847(5) 0.0464(5) 1.1657(4) 0.0414(9) Uani 1 1 d . . .
H4A H 0.1570 -0.0185 1.2262 0.050 Uiso 1 1 calc R . .
C5 C 0.2157(5) -0.0219(4) 1.0536(4) 0.0395(9) Uani 1 1 d . . .
C6 C 0.2048(5) -0.1808(5) 1.0383(4) 0.0433(9) Uani 1 1 d . . .
H6A H 0.1737 -0.2414 1.1007 0.052 Uiso 1 1 calc R . .
C7 C 0.2383(6) -0.2538(5) 0.9337(4) 0.0447(10) Uani 1 1 d . . .
C8 C 0.2835(6) -0.1608(5) 0.8429(4) 0.0445(10) Uani 1 1 d . . .
H8A H 0.3067 -0.2079 0.7718 0.053 Uiso 1 1 calc R . .
C9 C 0.2959(5) -0.0009(5) 0.8528(4) 0.0404(9) Uani 1 1 d . . .
C10 C 0.2610(5) 0.0754(4) 0.9604(3) 0.0375(8) Uani 1 1 d . . .
C11 C 0.2282(7) -0.4249(5) 0.9202(5) 0.0559(12) Uani 1 1 d . . .
H11A H 0.1948 -0.4699 0.9920 0.084 Uiso 0.50 1 calc PR . .
H11B H 0.3489 -0.4338 0.9119 0.084 Uiso 0.50 1 calc PR . .
H11C H 0.1343 -0.4818 0.8478 0.084 Uiso 0.50 1 calc PR . .
H11D H 0.2572 -0.4538 0.8424 0.084 Uiso 0.50 1 calc PR . .
H11E H 0.1031 -0.4899 0.9225 0.084 Uiso 0.50 1 calc PR . .
H11F H 0.3177 -0.4419 0.9867 0.084 Uiso 0.50 1 calc PR . .
C12 C 0.3442(6) 0.0868(5) 0.7552(4) 0.0436(9) Uani 1 1 d . . .
H12A H 0.3677 0.0349 0.6863 0.052 Uiso 1 1 calc R . .
C13 C 0.4136(6) 0.3363(5) 0.6680(4) 0.0464(10) Uani 1 1 d . . .
H13A H 0.3114 0.3757 0.6328 0.056 Uiso 1 1 calc R . .
H13B H 0.4425 0.2757 0.6016 0.056 Uiso 1 1 calc R . .
Cl1 Cl 0.16542(19) 0.77910(17) 0.43641(12) 0.0651(5) Uani 1 1 d D . .
O11 O 0.2652(9) 0.7303(7) 0.5329(4) 0.131(2) Uani 1 1 d DU A .
O121 O 0.085(2) 0.8851(18) 0.4658(16) 0.134(8) Uani 0.50 1 d PDU A 1
O131 O 0.031(2) 0.6367(18) 0.3720(16) 0.207(12) Uani 0.50 1 d PDU A 1
O141 O 0.2832(19) 0.8285(19) 0.3559(12) 0.111(5) Uani 0.50 1 d PDU A 1
O122 O 0.033(2) 0.834(2) 0.4798(15) 0.148(9) Uani 0.50 1 d PDU A 2
O132 O 0.096(2) 0.688(2) 0.3293(9) 0.184(11) Uani 0.50 1 d PDU A 2
O142 O 0.302(2) 0.924(2) 0.4194(17) 0.212(12) Uani 0.50 1 d PDU A 2

loop_
_atom_site_aniso_label
_atom_site_aniso_U_11
_atom_site_aniso_U_22
_atom_site_aniso_U_33
_atom_site_aniso_U_23
_atom_site_aniso_U_13
_atom_site_aniso_U_12
O1 0.0525(17) 0.0325(14) 0.0473(15) 0.0057(11) 0.0156(13) 0.0095(12)
N1 0.0448(19) 0.0406(19) 0.0409(17) 0.0029(14) 0.0106(15) 0.0074(15)
N2 0.0438(19) 0.0413(19) 0.0486(19) 0.0052(15) 0.0168(16) 0.0053(15)
C1 0.047(2) 0.040(2) 0.042(2) 0.0057(17) 0.0140(18) 0.0087(18)
C2 0.040(2) 0.040(2) 0.042(2) 0.0024(16) 0.0083(17) 0.0073(17)
C3 0.050(2) 0.044(2) 0.043(2) 0.0018(17) 0.0149(18) 0.0057(19)
C4 0.037(2) 0.036(2) 0.045(2) 0.0068(16) 0.0078(16) 0.0036(16)
C5 0.0334(19) 0.0331(19) 0.047(2) 0.0037(16) 0.0068(16) 0.0051(15)
C6 0.035(2) 0.034(2) 0.057(2) 0.0081(17) 0.0066(17) 0.0055(16)
C7 0.036(2) 0.037(2) 0.059(2) 0.0033(18) 0.0082(18) 0.0092(17)
C8 0.035(2) 0.041(2) 0.054(2) 0.0005(18) 0.0124(18) 0.0058(17)
C9 0.036(2) 0.034(2) 0.045(2) 0.0030(16) 0.0109(16) 0.0016(16)
C10 0.0342(19) 0.0324(19) 0.0417(19) 0.0025(15) 0.0080(15) 0.0049(15)
C11 0.060(3) 0.038(2) 0.070(3) 0.005(2) 0.016(2) 0.016(2)
C12 0.042(2) 0.041(2) 0.045(2) -0.0009(17) 0.0132(17) 0.0080(17)
C13 0.049(2) 0.041(2) 0.045(2) 0.0089(17) 0.0138(18) 0.0049(19)
Cl1 0.0635(8) 0.0835(10) 0.0590(8) 0.0134(6) 0.0203(6) 0.0343(7)
O11 0.169(6) 0.180(6) 0.074(3) 0.050(3) 0.007(3) 0.102(5)
O121 0.162(17) 0.111(10) 0.187(16) 0.012(9) 0.071(12) 0.110(13)
O131 0.065(8) 0.193(16) 0.29(3) -0.142(18) -0.037(13) 0.028(9)
O141 0.111(11) 0.164(13) 0.117(10) 0.073(9) 0.072(10) 0.089(11)
O122 0.069(7) 0.24(2) 0.136(13) -0.031(12) 0.038(8) 0.060(10)
O132 0.18(2) 0.33(3) 0.048(5) -0.088(9) -0.034(8) 0.16(2)
O142 0.113(12) 0.25(2) 0.185(18) 0.125(17) -0.020(12) -0.068(14)

loop_
_geom_bond_atom_site_label_1
_geom_bond_atom_site_label_2
_geom_bond_distance
_geom_bond_site_symmetry_2
_geom_bond_publ_flag
O1 C10 1.288(5) . ?
N1 C4 1.285(5) . ?
N1 C3 1.468(5) . ?
N2 C12 1.287(5) . ?
N2 C13 1.462(5) . ?
C1 C13 1.520(6) 2_667 ?
C1 C2 1.520(6) . ?
C2 C3 1.514(6) . ?
C4 C5 1.440(6) . ?
C5 C6 1.389(6) . ?
C5 C10 1.437(6) . ?
C6 C7 1.395(6) . ?
C7 C8 1.393(6) . ?
C7 C11 1.498(6) . ?
C8 C9 1.395(6) . ?
C9 C12 1.435(6) . ?
C9 C10 1.441(6) . ?
C13 C1 1.520(6) 2_667 ?
Cl1 O132 1.321(9) . ?
Cl1 O121 1.321(8) . ?
Cl1 O11 1.382(5) . ?
Cl1 O122 1.389(11) . ?
Cl1 O141 1.396(9) . ?
Cl1 O131 1.418(11) . ?
Cl1 O142 1.455(11) . ?
